data_4344784
loop_
_publ_author_name
'\%Angstr\"om, Jonas'
'Johansson, Robert'
'Sarkar, Tapati'
'S\/orby, Magnus H'
'Zlotea, Claudia'
'Andersson, Mikael S.'
'Nordblad, Per'
'Scheicher, Ralph H.'
'H\"aussermann, Ulrich'
'Sahlberg, Martin'

_publ_section_title
;
 Hydrogenation-Induced Structure and Property Changes in the Rare-Earth
 Metal Gallide NdGa: Evolution of a [GaH](2-) Polyanion Containing
 Peierls-like Ga-H Chains.
;
_journal_issue 1
_journal_name_full 'Inorganic chemistry'
_journal_page_first 345
_journal_paper_doi 10.1021/acs.inorgchem.5b02485
_journal_volume 55
_journal_year 2015
_chemical_formula_moiety 'D3.32 Nd2, 2(Ga)'
_chemical_formula_sum 'D3.32 Ga2 Nd2'
_chemical_formula_weight 434.59
_chemical_name_systematic ' ?'
_space_group_IT_number 11
_symmetry_cell_setting monoclinic
_symmetry_space_group_name_Hall '-P 2yb'
_symmetry_space_group_name_H-M 'P 1 21/m 1'
_cell_angle_alpha 90.00000
_cell_angle_beta 108.605(12)
_cell_angle_gamma 90.00000
_cell_formula_units_Z 1
_cell_length_a 4.1103(7)
_cell_length_b 4.1662(7)
_cell_length_c 6.4641(11)
_cell_measurement_temperature 297
_cell_volume 104.91(3)
_computing_structure_refinement FULLPROF
_diffrn_ambient_temperature 297
_diffrn_measurement_device_type PUS
_diffrn_radiation_type 'Constant Wavelength Neutron Diffraction'
_diffrn_radiation_wavelength 1.55390
_diffrn_source 'JEEP II Nuclear Reactor'
_pd_instr_location ' ?'
_pd_meas_2theta_range_inc 0.050023
_pd_meas_2theta_range_max 129.95000
_pd_meas_2theta_range_min 8.30000
_pd_meas_number_of_points 2434
_pd_proc_2theta_range_inc 0.050023
_pd_proc_2theta_range_max 129.9500
_pd_proc_2theta_range_min 8.3000
_pd_proc_ls_pref_orient_corr ' ?'
_pd_proc_ls_prof_R_factor 2.6169
_pd_proc_ls_prof_wR_expected 1.5644
_pd_proc_ls_prof_wR_factor 3.1886
_pd_proc_wavelength 1.553900
_pd_spec_mounting ' ?'
_refine_ls_number_parameters 75
_refine_ls_number_reflns 216
_refine_ls_number_restraints 0
_refine_ls_R_I_factor 7.6137
_cod_data_source_file ic5b02485_si_002.cif
_cod_data_source_block NdGaD1.66
_cod_depositor_comments
;
The following automatic conversions were performed:

'_symmetry_cell_setting' value 'Monoclinic' changed to 'monoclinic'
according to
/usr/data/users/saulius/crontab/automatic-downloads/current/ACS/lib/dictionaries/cif_core.dic
dictionary named 'cif_core.dic' version 2.4.2 from 2011-04-26.

Automatic conversion script
Id: cif_fix_values 4268 2015-11-12 08:31:59Z antanas 
;
_cod_database_code 4344784
_pd_proc_ls_prof_cr_factor 21.3672
_pd_proc_ls_prof_cwr_factor 19.9778
_pd_proc_ls_prof_cwr_expected 9.8014
_pd_proc_ls_prof_chi2 4.1545
_pd_proc_ls_prof_echi2 4.1545

loop_
_symmetry_equiv_pos_as_xyz
x,y,z
-x,y+1/2,-z
-x,-y,-z
x,-y+1/2,z

loop_
_atom_site_label
_atom_site_fract_x
_atom_site_fract_y
_atom_site_fract_z
_atom_site_U_iso_or_equiv
_atom_site_occupancy
_atom_site_adp_type
_atom_site_type_symbol
Nd 0.344(2) 0.25000 0.6880(8) 0.0062(18) 1.00000 Uiso Nd
Ga 0.0946(19) 0.25000 0.1236(8) 0.0118(18) 1.00000 Uiso Ga
D1 0.758(3) 0.25000 0.4977(8) 0.0207(19) 1.00000 Uiso D
D2 0.564(12) 0.25000 0.090(3) 0.067(7) 0.66(2) Uani D

loop_
_atom_site_aniso_label
_atom_site_aniso_U_11
_atom_site_aniso_U_22
_atom_site_aniso_U_33
_atom_site_aniso_U_12
_atom_site_aniso_U_13
_atom_site_aniso_U_23
_atom_site_aniso_type_symbol
D2 0.116(11) 0.00879 0.077(11) 0.00000 0.00000 0.00000 D

loop_
_atom_type_symbol
_atom_type_scat_length_neutron
_atom_type_scat_source
Nd 0.76900 V.F._Sears_Neutron_News_3_26_(1992)
Ga 0.72880 V.F._Sears_Neutron_News_3_26_(1992)
D 0.66710 V.F._Sears_Neutron_News_3_26_(1992)

loop_
_geom_angle_atom_site_label_1
_geom_angle_atom_site_label_2
_geom_angle_atom_site_label_3
_geom_angle
Nd D1 D1 75.337
Nd D1 D1 75.337
Nd D1 D1 120.856
Nd D1 D2 121.787
Nd D1 D2 104.229
Nd D1 D2 104.229
Nd D1 Ga 137.061
Nd D1 Ga 137.061
Nd D1 Ga 65.943
Nd D1 Ga 65.943
Nd D1 Ga 84.255
Nd D1 Ga 159.372
Nd D1 Ga 62.262
Nd D1 Nd 38.090
Nd D1 Nd 38.090
Nd D1 Nd 99.710
Nd D1 Nd 99.710
Nd D1 Nd 30.038
Nd D1 Nd 149.962
Nd D1 D2 31.660
Nd D1 Nd 90.000
Nd D1 Nd 90.000
Nd D1 D2 90.224
Nd D1 Nd 116.019
Nd D1 Nd 116.019
Nd D1 D1 122.695
Nd D1 D1 77.305
Nd D1 D2 118.653
Nd D1 D2 174.748
Nd D1 D2 61.768
Nd D1 Ga 65.968
Nd D1 Ga 142.013
Nd D1 Ga 136.505
Nd D1 Ga 66.154
Nd D1 Ga 112.325
Nd D1 Ga 112.357
Nd D1 Ga 61.428
Nd D1 Nd 100.724
Nd D1 Nd 37.247
Nd D1 Nd 101.700
Nd D1 Nd 38.873
Nd D1 Nd 89.124
Nd D1 Nd 90.876
Nd D1 D2 64.582
Nd D1 Nd 151.347
Nd D1 Nd 28.653
Nd D1 D2 66.031
Nd D1 Nd 147.215
Nd D1 Nd 90.053
Nd D1 D1 77.305
Nd D1 D2 118.653
Nd D1 D2 61.768
Nd D1 D2 174.748
Nd D1 Ga 142.013
Nd D1 Ga 65.968
Nd D1 Ga 66.154
Nd D1 Ga 136.505
Nd D1 Ga 112.325
Nd D1 Ga 112.357
Nd D1 Ga 61.428
Nd D1 Nd 37.247
Nd D1 Nd 100.724
Nd D1 Nd 38.873
Nd D1 Nd 101.700
Nd D1 Nd 89.124
Nd D1 Nd 90.876
Nd D1 D2 64.582
Nd D1 Nd 28.653
Nd D1 Nd 151.347
Nd D1 D2 66.031
Nd D1 Nd 90.053
Nd D1 Nd 147.215
Nd D1 D2 117.356
Nd D1 D2 107.083
Nd D1 D2 107.083
Nd D1 Ga 68.614
Nd D1 Ga 68.614
Nd D1 Ga 139.915
Nd D1 Ga 139.915
Nd D1 Ga 154.888
Nd D1 Ga 79.772
Nd D1 Ga 58.595
Nd D1 Nd 100.413
Nd D1 Nd 100.413
Nd D1 Nd 38.432
Nd D1 Nd 38.432
Nd D1 Nd 150.895
Nd D1 Nd 29.105
Nd D1 D2 89.197
Nd D1 Nd 90.000
Nd D1 Nd 90.000
Nd D1 D2 30.633
Nd D1 Nd 115.342
Nd D1 Nd 115.342
Nd D2 D2 56.963
Nd D2 D2 56.963
Nd D2 Ga 66.649
Nd D2 Ga 66.649
Nd D2 Ga 70.378
Nd D2 Ga 70.378
Nd D2 Ga 37.532
Nd D2 Ga 37.584
Nd D2 Ga 175.951
Nd D2 Nd 129.444
Nd D2 Nd 129.444
Nd D2 Nd 126.951
Nd D2 Nd 126.951
Nd D2 Nd 91.749
Nd D2 Nd 88.251
Nd D2 D2 153.447
Nd D2 Nd 90.000
Nd D2 Nd 90.000
Nd D2 D2 147.989
Nd D2 Nd 28.639
Nd D2 Nd 28.639
Nd D2 D2 113.630
Nd D2 Ga 112.576
Nd D2 Ga 40.875
Nd D2 Ga 40.953
Nd D2 Ga 108.793
Nd D2 Ga 62.485
Nd D2 Ga 66.276
Nd D2 Ga 123.179
Nd D2 Nd 81.497
Nd D2 Nd 142.071
Nd D2 Nd 83.545
Nd D2 Nd 145.433
Nd D2 Nd 88.165
Nd D2 Nd 91.835
Nd D2 D2 117.769
Nd D2 Nd 33.185
Nd D2 Nd 146.815
Nd D2 D2 119.215
Nd D2 Nd 28.324
Nd D2 Nd 85.447
Nd D2 Ga 40.875
Nd D2 Ga 112.576
Nd D2 Ga 108.793
Nd D2 Ga 40.953
Nd D2 Ga 62.485
Nd D2 Ga 66.276
Nd D2 Ga 123.179
Nd D2 Nd 142.071
Nd D2 Nd 81.497
Nd D2 Nd 145.433
Nd D2 Nd 83.545
Nd D2 Nd 88.165
Nd D2 Nd 91.835
Nd D2 D2 117.769
Nd D2 Nd 146.815
Nd D2 Nd 33.185
Nd D2 D2 119.215
Nd D2 Nd 85.447
Nd D2 Nd 28.324
Nd Ga Ga 85.860
Nd Ga Ga 136.775
Nd Ga Ga 81.480
Nd Ga Ga 93.482
Nd Ga Ga 46.403
Nd Ga Ga 110.604
Nd Ga Nd 163.860
Nd Ga Nd 101.439
Nd Ga Nd 105.521
Nd Ga Nd 60.392
Nd Ga Nd 128.862
Nd Ga Nd 51.138
Nd Ga D2 129.032
Nd Ga Nd 132.930
Nd Ga Nd 47.070
Nd Ga D2 90.559
Nd Ga Nd 89.723
Nd Ga Nd 48.957
Nd Ga Ga 81.480
Nd Ga Ga 136.775
Nd Ga Ga 93.482
Nd Ga Ga 46.403
Nd Ga Ga 110.604
Nd Ga Nd 101.439
Nd Ga Nd 163.860
Nd Ga Nd 60.392
Nd Ga Nd 105.521
Nd Ga Nd 128.862
Nd Ga Nd 51.138
Nd Ga D2 129.032
Nd Ga Nd 47.070
Nd Ga Nd 132.930
Nd Ga D2 90.559
Nd Ga Nd 48.957
Nd Ga Nd 89.723
Nd Ga Ga 80.133
Nd Ga Ga 46.745
Nd Ga Ga 98.820
Nd Ga Ga 112.552
Nd Ga Nd 59.148
Nd Ga Nd 101.979
Nd Ga Nd 103.569
Nd Ga Nd 162.634
Nd Ga Nd 47.381
Nd Ga Nd 132.619
Nd Ga D2 89.598
Nd Ga Nd 49.934
Nd Ga Nd 130.066
Nd Ga D2 130.487
Nd Ga Nd 51.548
Nd Ga Nd 89.663
Nd Ga Ga 46.745
Nd Ga Ga 98.820
Nd Ga Ga 112.552
Nd Ga Nd 101.979
Nd Ga Nd 59.148
Nd Ga Nd 162.634
Nd Ga Nd 103.569
Nd Ga Nd 47.381
Nd Ga Nd 132.619
Nd Ga D2 89.598
Nd Ga Nd 130.066
Nd Ga Nd 49.934
Nd Ga D2 130.487
Nd Ga Nd 89.663
Nd Ga Nd 51.548
Nd Ga Ga 75.116
Nd Ga Ga 146.517
Nd Ga Nd 100.346
Nd Ga Nd 100.346
Nd Ga Nd 145.543
Nd Ga Nd 145.543
Nd Ga Nd 54.217
Nd Ga Nd 125.783
Nd Ga D2 115.915
Nd Ga Nd 90.000
Nd Ga Nd 90.000
Nd Ga D2 174.479
Nd Ga Nd 44.525
Nd Ga Nd 44.525
Nd Ga Ga 138.367
Nd Ga Nd 145.901
Nd Ga Nd 145.901
Nd Ga Nd 97.361
Nd Ga Nd 97.361
Nd Ga Nd 129.334
Nd Ga Nd 50.666
Nd Ga D2 168.968
Nd Ga Nd 90.000
Nd Ga Nd 90.000
Nd Ga D2 110.404
Nd Ga Nd 47.271
Nd Ga Nd 47.271
Nd Ga Nd 53.405
Nd Ga Nd 53.405
Nd Ga Nd 50.212
Nd Ga Nd 50.212
Nd Ga Nd 92.300
Nd Ga Nd 87.700
Nd Ga D2 30.602
Nd Ga Nd 90.000
Nd Ga Nd 90.000
Nd Ga D2 27.962
Nd Ga Nd 151.334
Nd Ga Nd 151.334
Nd Nd Nd 68.053
Nd Nd Nd 66.988
Nd Nd Nd 103.582
Nd Nd Nd 56.541
Nd Nd Nd 123.459
Nd Nd D2 36.272
Nd Nd Nd 55.973
Nd Nd Nd 124.027
Nd Nd D2 75.131
Nd Nd Nd 105.964
Nd Nd Nd 144.148
Nd Nd Nd 103.582
Nd Nd Nd 66.988
Nd Nd Nd 56.541
Nd Nd Nd 123.459
Nd Nd D2 36.272
Nd Nd Nd 124.027
Nd Nd Nd 55.973
Nd Nd D2 75.131
Nd Nd Nd 144.148
Nd Nd Nd 105.964
Nd Nd Nd 67.992
Nd Nd Nd 123.529
Nd Nd Nd 56.471
Nd Nd D2 73.591
Nd Nd Nd 56.004
Nd Nd Nd 123.996
Nd Nd D2 35.670
Nd Nd Nd 106.018
Nd Nd Nd 144.196
Nd Nd Nd 123.529
Nd Nd Nd 56.471
Nd Nd D2 73.591
Nd Nd Nd 123.996
Nd Nd Nd 56.004
Nd Nd D2 35.670
Nd Nd Nd 144.196
Nd Nd Nd 106.018
Nd Nd Nd 180.000
Nd Nd D2 61.698
Nd Nd Nd 90.000
Nd Nd Nd 90.000
Nd Nd D2 120.262
Nd Nd Nd 89.941
Nd Nd Nd 89.941
Nd Nd D2 118.302
Nd Nd Nd 90.000
Nd Nd Nd 90.000
Nd Nd D2 59.738
Nd Nd Nd 90.059
Nd Nd Nd 90.059
Nd D2 Nd 90.000
Nd D2 Nd 90.000
Nd D2 D2 58.564
Nd D2 Nd 140.592
Nd D2 Nd 140.592
Nd Nd Nd 180.000
Nd Nd D2 90.000
Nd Nd Nd 61.413
Nd Nd Nd 118.587
Nd Nd D2 90.000
Nd Nd Nd 118.587
Nd Nd Nd 61.413
Nd D2 Nd 139.372
Nd D2 Nd 139.372
Nd Nd Nd 57.173
Ga D2 D2 168.552
Ga D2 Ga 92.464
Ga D2 Ga 92.464
Ga D2 D1 55.411
Ga D2 Nd 54.163
Ga D2 Nd 54.163
Ga D2 D2 50.194
Ga D2 D2 50.194
Ga D2 D1 97.579
Ga D2 D1 97.579
Ga D2 D1 139.118
Ga D2 Nd 135.242
Ga D2 Nd 135.242
Ga D2 Nd 48.337
Ga D2 D2 129.342
Ga D2 D2 129.342
Ga D2 Nd 123.453
Ga D2 Nd 98.180
Ga D2 D1 85.505
Ga D2 Ga 5.880
Ga D2 Ga 174.120
Ga D2 Ga 90.000
Ga D2 Ga 90.000
Ga D2 Ga 80.810
Ga D2 Ga 80.810
Ga D2 D1 136.036
Ga D2 Nd 131.383
Ga D2 Nd 131.383
Ga D2 D2 123.753
Ga D2 D2 123.753
Ga D2 D1 90.932
Ga D2 D1 90.932
Ga D2 D1 52.330
Ga D2 Nd 50.259
Ga D2 Nd 50.259
Ga D2 Nd 120.215
Ga D2 D2 44.573
Ga D2 D2 44.573
Ga D2 Nd 45.099
Ga D2 Nd 93.268
Ga D2 D1 83.047
Ga D2 Ga 174.432
Ga D2 Ga 5.568
Ga D2 Ga 90.000
Ga D2 Ga 90.000
Ga Ga Ga 107.124
Ga Ga D1 120.803
Ga Ga Nd 146.468
Ga Ga Nd 74.792
Ga Ga D2 110.990
Ga Ga D2 42.943
Ga Ga D1 83.804
Ga Ga D1 164.871
Ga Ga D1 110.807
Ga Ga Nd 131.025
Ga Ga Nd 67.710
Ga Ga Nd 65.545
Ga Ga D2 101.660
Ga Ga D2 36.878
Ga Ga Nd 58.805
Ga Ga Nd 125.468
Ga Ga D1 54.041
Ga Ga Ga 95.938
Ga Ga Ga 84.062
Ga Ga Ga 143.562
Ga Ga Ga 36.438
Ga Ga D1 120.803
Ga Ga Nd 74.792
Ga Ga Nd 146.468
Ga Ga D2 42.943
Ga Ga D2 110.990
Ga Ga D1 164.871
Ga Ga D1 83.804
Ga Ga D1 110.807
Ga Ga Nd 67.710
Ga Ga Nd 131.025
Ga Ga Nd 65.545
Ga Ga D2 36.878
Ga Ga D2 101.660
Ga Ga Nd 58.805
Ga Ga Nd 125.468
Ga Ga D1 54.041
Ga Ga Ga 95.938
Ga Ga Ga 84.062
Ga Ga Ga 36.438
Ga Ga Ga 143.562
Ga D1 Nd 46.026
Ga D1 Nd 46.026
Ga D1 D2 86.248
Ga D1 D2 86.248
Ga D1 D1 58.077
Ga D1 D1 58.077
Ga D1 D1 83.707
Ga D1 Nd 99.680
Ga D1 Nd 99.680
Ga D1 Nd 103.748
Ga D1 D2 137.510
Ga D1 D2 137.510
Ga D1 Nd 178.865
Ga D1 Nd 42.769
Ga D1 D1 140.916
Ga D1 Ga 49.531
Ga D1 Ga 130.469
Ga D1 Ga 90.000
Ga D1 Ga 90.000
Ga Nd Nd 85.860
Ga Nd D2 47.377
Ga Nd D2 104.232
Ga Nd D1 102.073
Ga Nd D1 45.614
Ga Nd D1 98.910
Ga Nd Nd 81.480
Ga Nd Nd 136.775
Ga Nd Nd 86.518
Ga Nd D2 98.547
Ga Nd D2 175.520
Ga Nd Nd 133.597
Ga Nd Nd 69.396
Ga Nd D1 113.106
Ga Nd Ga 51.138
Ga Nd Ga 128.862
Ga Nd Ga 47.070
Ga Nd Ga 132.930
Ga Nd D2 104.232
Ga Nd D2 47.377
Ga Nd D1 45.614
Ga Nd D1 102.073
Ga Nd D1 98.910
Ga Nd Nd 136.775
Ga Nd Nd 81.480
Ga Nd Nd 86.518
Ga Nd D2 175.520
Ga Nd D2 98.547
Ga Nd Nd 133.597
Ga Nd Nd 69.396
Ga Nd D1 113.106
Ga Nd Ga 51.138
Ga Nd Ga 128.862
Ga Nd Ga 132.930
Ga Nd Ga 47.070
Ga D2 D2 85.311
Ga D2 D1 143.306
Ga D2 D1 84.139
Ga D2 D1 136.132
Ga D2 Nd 96.993
Ga D2 Nd 173.747
Ga D2 Nd 45.894
Ga D2 D2 79.507
Ga D2 D2 131.440
Ga D2 Nd 92.918
Ga D2 Nd 116.704
Ga D2 D1 65.730
Ga D2 Ga 53.149
Ga D2 Ga 126.851
Ga D2 Ga 47.344
Ga D2 Ga 132.656
Ga D2 D1 84.139
Ga D2 D1 143.306
Ga D2 D1 136.132
Ga D2 Nd 173.747
Ga D2 Nd 96.993
Ga D2 Nd 45.894
Ga D2 D2 131.440
Ga D2 D2 79.507
Ga D2 Nd 92.918
Ga D2 Nd 116.704
Ga D2 D1 65.730
Ga D2 Ga 53.149
Ga D2 Ga 126.851
Ga D2 Ga 132.656
Ga D2 Ga 47.344
Ga D1 D1 83.678
Ga D1 D1 54.575
Ga D1 Nd 97.263
Ga D1 Nd 42.922
Ga D1 Nd 129.455
Ga D1 D2 131.915
Ga D1 D2 80.632
Ga D1 Nd 122.620
Ga D1 Nd 41.879
Ga D1 D1 137.845
Ga D1 Ga 93.215
Ga D1 Ga 86.785
Ga D1 Ga 131.839
Ga D1 Ga 48.161
Ga D1 D1 54.575
Ga D1 Nd 42.922
Ga D1 Nd 97.263
Ga D1 Nd 129.455
Ga D1 D2 80.632
Ga D1 D2 131.915
Ga D1 Nd 122.620
Ga D1 Nd 41.879
Ga D1 D1 137.845
Ga D1 Ga 93.215
Ga D1 Ga 86.785
Ga D1 Ga 48.161
Ga D1 Ga 131.839
Ga D1 Nd 43.642
Ga D1 Nd 43.642
Ga D1 Nd 172.545
Ga D1 D2 79.679
Ga D1 D2 79.679
Ga D1 Nd 97.429
Ga D1 Nd 40.938
Ga D1 D1 135.377
Ga D1 Ga 133.238
Ga D1 Ga 46.762
Ga D1 Ga 90.000
Ga D1 Ga 90.000
Ga Nd Nd 80.133
Ga Nd Nd 133.255
Ga Nd D2 43.934
Ga Nd D2 94.679
Ga Nd Nd 81.180
Ga Nd Nd 67.448
Ga Nd D1 109.887
Ga Nd Ga 132.619
Ga Nd Ga 47.381
Ga Nd Ga 49.934
Ga Nd Ga 130.066
Ga Nd Nd 133.255
Ga Nd D2 94.679
Ga Nd D2 43.934
Ga Nd Nd 81.180
Ga Nd Nd 67.448
Ga Nd D1 109.887
Ga Nd Ga 132.619
Ga Nd Ga 47.381
Ga Nd Ga 130.066
Ga Nd Ga 49.934
Ga Nd D2 94.522
Ga Nd D2 94.522
Ga Nd Nd 75.116
Ga Nd Nd 146.517
Ga Nd D1 37.168
Ga Nd Ga 54.217
Ga Nd Ga 125.783
Ga Nd Ga 90.000
Ga Nd Ga 90.000
Ga D2 D2 77.035
Ga D2 Nd 42.940
Ga D2 Nd 111.328
Ga D2 D1 65.954
Ga D2 Ga 132.656
Ga D2 Ga 47.344
Ga D2 Ga 51.482
Ga D2 Ga 128.518
Ga D2 Nd 42.940
Ga D2 Nd 111.328
Ga D2 D1 65.954
Ga D2 Ga 132.656
Ga D2 Ga 47.344
Ga D2 Ga 128.518
Ga D2 Ga 51.482
Ga Nd Nd 138.367
Ga Nd D1 37.948
Ga Nd Ga 129.334
Ga Nd Ga 50.666
Ga Nd Ga 90.000
Ga Nd Ga 90.000
Ga Nd D1 176.315
Ga Nd Ga 92.300
Ga Nd Ga 87.700
Ga Nd Ga 90.000
Ga Nd Ga 90.000
Ga D1 Ga 91.385
Ga D1 Ga 88.615
Ga D1 Ga 90.000
Ga D1 Ga 90.000
Ga Ga Ga 180.000
Ga Ga Ga 90.000
Ga Ga Ga 90.000
Ga Ga Ga 90.000
Ga Ga Ga 90.000
Ga Ga Ga 180.000
D1 Nd Nd 104.663
D1 Nd Nd 104.663
D1 Nd Nd 120.856
D1 Nd D2 119.043
D1 Nd D1 53.039
D1 Nd D1 53.039
D1 Nd D1 127.894
D1 Nd D1 127.894
D1 Nd Ga 160.507
D1 Nd Ga 71.135
D1 Nd Ga 71.135
D1 Nd Ga 76.800
D1 Nd D2 39.366
D1 Nd D2 39.366
D1 Nd Ga 58.577
D1 Nd D2 99.039
D1 Nd D2 99.039
D1 Nd D1 149.962
D1 Nd D1 30.038
D1 Nd D2 89.053
D1 Nd D2 117.150
D1 Nd D2 117.150
D1 Nd D1 90.000
D1 Nd D1 90.000
D1 Nd D2 30.004
D1 Nd Nd 122.695
D1 Nd Nd 102.695
D1 Nd D2 61.385
D1 Nd D1 51.624
D1 Nd D1 130.637
D1 Nd D1 127.379
D1 Nd D1 51.693
D1 Nd Ga 68.005
D1 Nd Ga 160.143
D1 Nd Ga 76.693
D1 Nd Ga 70.204
D1 Nd D2 143.764
D1 Nd D2 81.109
D1 Nd Ga 118.652
D1 Nd D2 80.470
D1 Nd D2 139.882
D1 Nd D1 89.124
D1 Nd D1 90.876
D1 Nd D2 114.291
D1 Nd D2 91.388
D1 Nd D2 31.307
D1 Nd D1 151.347
D1 Nd D1 28.653
D1 Nd D2 115.015
D1 Nd Nd 102.695
D1 Nd D2 61.385
D1 Nd D1 130.637
D1 Nd D1 51.624
D1 Nd D1 51.693
D1 Nd D1 127.379
D1 Nd Ga 68.005
D1 Nd Ga 76.693
D1 Nd Ga 160.143
D1 Nd Ga 70.204
D1 Nd D2 81.109
D1 Nd D2 143.764
D1 Nd Ga 118.652
D1 Nd D2 139.882
D1 Nd D2 80.470
D1 Nd D1 89.124
D1 Nd D1 90.876
D1 Nd D2 114.291
D1 Nd D2 31.307
D1 Nd D2 91.388
D1 Nd D1 28.653
D1 Nd D1 151.347
D1 Nd D2 115.015
D1 Nd D2 120.101
D1 Nd D1 126.665
D1 Nd D1 126.665
D1 Nd D1 51.002
D1 Nd D1 51.002
D1 Nd Ga 78.637
D1 Nd Ga 65.772
D1 Nd Ga 65.772
D1 Nd Ga 162.343
D1 Nd D2 96.996
D1 Nd D2 96.996
D1 Nd Ga 62.280
D1 Nd D2 37.258
D1 Nd D2 37.258
D1 Nd D1 29.105
D1 Nd D1 150.895
D1 Nd D2 31.804
D1 Nd D2 113.420
D1 Nd D2 113.420
D1 Nd D1 90.000
D1 Nd D1 90.000
D1 Nd D2 90.852
D1 D2 D1 89.876
D1 D2 D1 89.876
D1 D2 D1 91.254
D1 D2 D1 91.254
D1 D2 Ga 41.464
D1 D2 Ga 138.054
D1 D2 Ga 138.054
D1 D2 Ga 42.242
D1 D2 D2 130.926
D1 D2 D2 130.926
D1 D2 Ga 177.619
D1 D2 D2 130.710
D1 D2 D2 130.710
D1 D2 D1 90.996
D1 D2 D1 89.004
D1 D2 D2 151.905
D1 D2 D2 30.156
D1 D2 D2 30.156
D1 D2 D1 90.000
D1 D2 D1 90.000
D1 D2 D2 149.047
D1 D1 D1 92.904
D1 D1 D1 177.629
D1 D1 D1 89.183
D1 D1 Ga 117.037
D1 D1 Ga 120.985
D1 D1 Ga 63.120
D1 D1 Ga 62.305
D1 D1 D2 92.276
D1 D1 D2 41.050
D1 D1 Ga 88.484
D1 D1 D2 89.459
D1 D1 D2 139.370
D1 D1 D1 133.542
D1 D1 D1 46.458
D1 D1 D2 109.049
D1 D1 D2 112.941
D1 D1 D2 70.373
D1 D1 D1 136.452
D1 D1 D1 43.548
D1 D1 D2 69.360
D1 D1 D1 89.183
D1 D1 D1 177.629
D1 D1 Ga 117.037
D1 D1 Ga 63.120
D1 D1 Ga 120.985
D1 D1 Ga 62.305
D1 D1 D2 41.050
D1 D1 D2 92.276
D1 D1 Ga 88.484
D1 D1 D2 139.370
D1 D1 D2 89.459
D1 D1 D1 133.542
D1 D1 D1 46.458
D1 D1 D2 109.049
D1 D1 D2 70.373
D1 D1 D2 112.941
D1 D1 D1 43.548
D1 D1 D1 136.452
D1 D1 D2 69.360
D1 D1 D1 88.709
D1 D1 Ga 62.816
D1 D1 Ga 59.106
D1 D1 Ga 114.784
D1 D1 Ga 119.780
D1 D1 D2 88.559
D1 D1 D2 137.778
D1 D1 Ga 90.449
D1 D1 D2 88.224
D1 D1 D2 39.456
D1 D1 D1 44.359
D1 D1 D1 135.641
D1 D1 D2 69.153
D1 D1 D2 68.842
D1 D1 D2 109.816
D1 D1 D1 45.646
D1 D1 D1 134.354
D1 D1 D2 110.416
D1 D1 Ga 62.816
D1 D1 Ga 114.784
D1 D1 Ga 59.106
D1 D1 Ga 119.780
D1 D1 D2 137.778
D1 D1 D2 88.559
D1 D1 Ga 90.449
D1 D1 D2 39.456
D1 D1 D2 88.224
D1 D1 D1 44.359
D1 D1 D1 135.641
D1 D1 D2 69.153
D1 D1 D2 109.816
D1 D1 D2 68.842
D1 D1 D1 134.354
D1 D1 D1 45.646
D1 D1 D2 110.416
D1 Ga Ga 121.923
D1 Ga Ga 121.923
D1 Ga Ga 83.707
D1 Ga D2 146.676
D1 Ga D2 146.676
D1 Ga Ga 140.916
D1 Ga D2 97.467
D1 Ga D2 97.467
D1 Ga D1 49.531
D1 Ga D1 130.469
D1 Ga D2 110.440
D1 Ga D2 47.496
D1 Ga D2 47.496
D1 Ga D1 90.000
D1 Ga D1 90.000
D1 Ga D2 169.489
D1 Ga Ga 83.678
D1 Ga Ga 125.425
D1 Ga D2 33.896
D1 Ga D2 84.291
D1 Ga Ga 42.155
D1 Ga D2 81.087
D1 Ga D2 30.450
D1 Ga D1 86.785
D1 Ga D1 93.215
D1 Ga D2 47.433
D1 Ga D2 107.901
D1 Ga D2 167.221
D1 Ga D1 48.161
D1 Ga D1 131.839
D1 Ga D2 52.001
D1 Ga Ga 125.425
D1 Ga D2 84.291
D1 Ga D2 33.896
D1 Ga Ga 42.155
D1 Ga D2 30.450
D1 Ga D2 81.087
D1 Ga D1 86.785
D1 Ga D1 93.215
D1 Ga D2 47.433
D1 Ga D2 167.221
D1 Ga D2 107.901
D1 Ga D1 131.839
D1 Ga D1 48.161
D1 Ga D2 52.001
D1 Ga D2 97.760
D1 Ga D2 97.760
D1 Ga Ga 135.377
D1 Ga D2 147.902
D1 Ga D2 147.902
D1 Ga D1 133.238
D1 Ga D1 46.762
D1 Ga D2 165.853
D1 Ga D2 52.266
D1 Ga D2 52.266
D1 Ga D1 90.000
D1 Ga D1 90.000
D1 Ga D2 106.805
D1 D2 D2 66.409
D1 D2 Ga 47.457
D1 D2 D2 98.342
D1 D2 D2 64.185
D1 D2 D1 120.603
D1 D2 D1 59.397
D1 D2 D2 70.565
D1 D2 D2 108.303
D1 D2 D2 149.581
D1 D2 D1 56.796
D1 D2 D1 123.204
D1 D2 D2 33.950
D1 D2 Ga 47.457
D1 D2 D2 64.185
D1 D2 D2 98.342
D1 D2 D1 120.603
D1 D2 D1 59.397
D1 D2 D2 70.565
D1 D2 D2 149.581
D1 D2 D2 108.303
D1 D2 D1 123.204
D1 D2 D1 56.796
D1 D2 D2 33.950
D1 Ga D2 51.012
D1 Ga D2 51.012
D1 Ga D1 91.385
D1 Ga D1 88.615
D1 Ga D2 30.476
D1 Ga D2 149.957
D1 Ga D2 149.957
D1 Ga D1 90.000
D1 Ga D1 90.000
D1 Ga D2 28.572
D1 D2 D2 64.018
D1 D2 D1 56.418
D1 D2 D1 123.582
D1 D2 D2 33.843
D1 D2 D2 143.770
D1 D2 D2 106.018
D1 D2 D1 122.009
D1 D2 D1 57.991
D1 D2 D2 73.702
D1 D2 D1 56.418
D1 D2 D1 123.582
D1 D2 D2 33.843
D1 D2 D2 106.018
D1 D2 D2 143.770
D1 D2 D1 57.991
D1 D2 D1 122.009
D1 D2 D2 73.702
D1 D1 D1 180.000
D1 D1 D2 60.909
D1 D1 D2 88.465
D1 D1 D2 88.465
D1 D1 D1 90.000
D1 D1 D1 90.000
D1 D1 D2 119.958
D1 D1 D2 119.091
D1 D1 D2 91.535
D1 D1 D2 91.535
D1 D1 D1 90.000
D1 D1 D1 90.000
D1 D1 D2 60.042
D1 D2 D2 137.994
D1 D2 D2 137.994
D1 D2 D1 90.000
D1 D2 D1 90.000
D1 D2 D2 59.049
D1 D2 D2 60.081
D1 D2 D1 59.959
D1 D2 D1 120.041
D1 D2 D2 139.732
D1 D2 D1 120.041
D1 D2 D1 59.959
D1 D2 D2 139.732
D1 D1 D1 180.000
D1 D1 D2 90.000
D1 D1 D2 90.000
D2 Ga Ga 168.552
D2 Ga D2 89.003
D2 Ga D2 89.003
D2 Ga Nd 94.131
D2 Ga Nd 84.961
D2 Ga Nd 84.961
D2 Ga D1 83.124
D2 Ga Ga 129.806
D2 Ga Ga 129.806
D2 Ga Ga 50.658
D2 Ga Ga 50.658
D2 Ga D1 116.000
D2 Ga D1 116.000
D2 Ga D1 51.970
D2 Ga D1 51.970
D2 Ga D2 174.120
D2 Ga D2 5.880
D2 Ga D1 124.971
D2 Ga Nd 112.422
D2 Ga D1 93.554
D2 Ga D1 93.554
D2 Ga D2 90.000
D2 Ga D2 90.000
D2 Ga D1 65.923
D2 Ga Nd 53.858
D2 Ga D2 96.348
D2 Ga D2 96.348
D2 Ga Nd 97.317
D2 Ga Nd 88.788
D2 Ga Nd 88.788
D2 Ga D1 85.428
D2 Ga Ga 56.247
D2 Ga Ga 56.247
D2 Ga Ga 135.427
D2 Ga Ga 135.427
D2 Ga D1 55.172
D2 Ga D1 55.172
D2 Ga D1 119.220
D2 Ga D1 119.220
D2 Ga D2 5.568
D2 Ga D2 174.432
D2 Ga D1 66.477
D2 Ga Nd 56.130
D2 Ga D1 96.351
D2 Ga D1 96.351
D2 Ga D2 90.000
D2 Ga D2 90.000
D2 Ga D1 125.525
D2 Ga Nd 114.694
D2 D2 D2 123.745
D2 D2 Nd 62.054
D2 D2 Nd 60.983
D2 D2 Nd 172.333
D2 D2 D1 117.752
D2 D2 Ga 115.988
D2 D2 Ga 40.804
D2 D2 Ga 39.079
D2 D2 Ga 108.792
D2 D2 D1 81.977
D2 D2 D1 145.725
D2 D2 D1 78.248
D2 D2 D1 136.990
D2 D2 D2 93.760
D2 D2 D2 86.240
D2 D2 D1 67.909
D2 D2 Nd 116.240
D2 D2 D1 92.051
D2 D2 D1 32.092
D2 D2 D2 151.872
D2 D2 D2 28.128
D2 D2 D1 64.073
D2 D2 Nd 111.727
D2 D2 Nd 62.054
D2 D2 Nd 172.333
D2 D2 Nd 60.983
D2 D2 D1 117.752
D2 D2 Ga 40.804
D2 D2 Ga 115.988
D2 D2 Ga 108.792
D2 D2 Ga 39.079
D2 D2 D1 145.725
D2 D2 D1 81.977
D2 D2 D1 136.990
D2 D2 D1 78.248
D2 D2 D2 93.760
D2 D2 D2 86.240
D2 D2 D1 67.909
D2 D2 Nd 116.240
D2 D2 D1 32.092
D2 D2 D1 92.051
D2 D2 D2 28.128
D2 D2 D2 151.872
D2 D2 D1 64.073
D2 D2 Nd 111.727
D2 Nd Nd 123.037
D2 Nd Nd 123.037
D2 Nd D1 177.255
D2 Nd Ga 65.974
D2 Nd Ga 65.974
D2 Nd Ga 65.688
D2 Nd Ga 65.688
D2 Nd D1 132.786
D2 Nd D1 132.786
D2 Nd D1 128.721
D2 Nd D1 128.721
D2 Nd D2 91.749
D2 Nd D2 88.251
D2 Nd D1 30.840
D2 Nd Nd 153.447
D2 Nd D1 30.041
D2 Nd D1 30.041
D2 Nd D2 90.000
D2 Nd D2 90.000
D2 Nd D1 28.208
D2 Nd Nd 147.989
D2 Nd Nd 113.630
D2 Nd D1 56.847
D2 Nd Ga 144.971
D2 Nd Ga 71.621
D2 Nd Ga 70.784
D2 Nd Ga 135.500
D2 Nd D1 36.405
D2 Nd D1 96.418
D2 Nd D1 35.659
D2 Nd D1 94.285
D2 Nd D2 91.835
D2 Nd D2 88.165
D2 Nd D1 119.541
D2 Nd Nd 62.231
D2 Nd D1 152.986
D2 Nd D1 93.036
D2 Nd D2 146.815
D2 Nd D2 33.185
D2 Nd D1 117.221
D2 Nd Nd 60.785
D2 Nd D1 56.847
D2 Nd Ga 71.621
D2 Nd Ga 144.971
D2 Nd Ga 135.500
D2 Nd Ga 70.784
D2 Nd D1 96.418
D2 Nd D1 36.405
D2 Nd D1 94.285
D2 Nd D1 35.659
D2 Nd D2 91.835
D2 Nd D2 88.165
D2 Nd D1 119.541
D2 Nd Nd 62.231
D2 Nd D1 93.036
D2 Nd D1 152.986
D2 Nd D2 33.185
D2 Nd D2 146.815
D2 Nd D1 117.221
D2 Nd Nd 60.785
D2 D1 Ga 115.850
D2 D1 Ga 115.850
D2 D1 Ga 112.295
D2 D1 Ga 112.295
D2 D1 D1 49.074
D2 D1 D1 49.074
D2 D1 D1 49.290
D2 D1 D1 49.290
D2 D1 D2 90.996
D2 D1 D2 89.004
D2 D1 D1 151.905
D2 D1 Nd 29.298
D2 D1 D1 149.844
D2 D1 D1 149.844
D2 D1 D2 90.000
D2 D1 D2 90.000
D2 D1 D1 149.047
D2 D1 Nd 29.266
D2 Ga Ga 85.311
D2 Ga Ga 131.440
D2 Ga Ga 79.507
D2 Ga D1 110.389
D2 Ga D1 66.812
D2 Ga D1 164.681
D2 Ga D1 104.250
D2 Ga D2 53.149
D2 Ga D2 126.851
D2 Ga D1 48.429
D2 Ga Nd 95.188
D2 Ga D1 46.256
D2 Ga D1 89.254
D2 Ga D2 47.344
D2 Ga D2 132.656
D2 Ga D1 86.026
D2 Ga Nd 132.059
D2 Ga Ga 79.507
D2 Ga Ga 131.440
D2 Ga D1 66.812
D2 Ga D1 110.389
D2 Ga D1 104.250
D2 Ga D1 164.681
D2 Ga D2 53.149
D2 Ga D2 126.851
D2 Ga D1 48.429
D2 Ga Nd 95.188
D2 Ga D1 89.254
D2 Ga D1 46.256
D2 Ga D2 132.656
D2 Ga D2 47.344
D2 Ga D1 86.026
D2 Ga Nd 132.059
D2 Ga Ga 77.035
D2 Ga D1 105.289
D2 Ga D1 161.043
D2 Ga D1 63.034
D2 Ga D1 101.931
D2 Ga D2 132.656
D2 Ga D2 47.344
D2 Ga D1 89.289
D2 Ga Nd 131.736
D2 Ga D1 87.427
D2 Ga D1 48.056
D2 Ga D2 128.518
D2 Ga D2 51.482
D2 Ga D1 47.367
D2 Ga Nd 89.795
D2 Ga D1 161.043
D2 Ga D1 105.289
D2 Ga D1 101.931
D2 Ga D1 63.034
D2 Ga D2 132.656
D2 Ga D2 47.344
D2 Ga D1 89.289
D2 Ga Nd 131.736
D2 Ga D1 48.056
D2 Ga D1 87.427
D2 Ga D2 51.482
D2 Ga D2 128.518
D2 Ga D1 47.367
D2 Ga Nd 89.795
D2 D1 D1 66.409
D2 D1 D1 64.185
D2 D1 D1 98.342
D2 D1 D2 59.397
D2 D1 D2 120.603
D2 D1 D1 109.435
D2 D1 Nd 34.308
D2 D1 D1 149.581
D2 D1 D1 108.303
D2 D1 D2 123.204
D2 D1 D2 56.796
D2 D1 D1 146.050
D2 D1 Nd 71.519
D2 D1 D1 98.342
D2 D1 D1 64.185
D2 D1 D2 59.397
D2 D1 D2 120.603
D2 D1 D1 109.435
D2 D1 Nd 34.308
D2 D1 D1 108.303
D2 D1 D1 149.581
D2 D1 D2 56.796
D2 D1 D2 123.204
D2 D1 D1 146.050
D2 D1 Nd 71.519
D2 D1 D1 64.018
D2 D1 D2 123.582
D2 D1 D2 56.418
D2 D1 D1 146.157
D2 D1 Nd 72.324
D2 D1 D1 143.770
D2 D1 D1 106.018
D2 D1 D2 122.009
D2 D1 D2 57.991
D2 D1 D1 106.298
D2 D1 Nd 33.500
D2 D1 D2 123.582
D2 D1 D2 56.418
D2 D1 D1 146.157
D2 D1 Nd 72.324
D2 D1 D1 106.018
D2 D1 D1 143.770
D2 D1 D2 57.991
D2 D1 D2 122.009
D2 D1 D1 106.298
D2 D1 Nd 33.500
D2 D2 D2 180.000
D2 D2 D1 60.909
D2 D2 Nd 61.698
D2 D2 D1 91.535
D2 D2 D1 91.535
D2 D2 D2 90.000
D2 D2 D2 90.000
D2 D2 D1 119.958
D2 D2 Nd 120.262
D2 D2 D1 119.091
D2 D2 Nd 118.302
D2 D2 D1 88.465
D2 D2 D1 88.465
D2 D2 D2 90.000
D2 D2 D2 90.000
D2 D2 D1 60.042
D2 D2 Nd 59.738
D2 D1 Nd 122.607
D2 D1 D1 42.006
D2 D1 D1 42.006
D2 D1 D2 90.000
D2 D1 D2 90.000
D2 D1 D1 59.049
D2 D1 Nd 178.829
D2 Nd D1 140.762
D2 Nd D1 140.762
D2 Nd D2 90.000
D2 Nd D2 90.000
D2 Nd D1 178.344
D2 Nd Nd 58.564
D2 D1 D1 60.081
D2 D1 D2 59.959
D2 D1 D2 120.041
D2 D1 D1 40.268
D2 D1 Nd 137.210
D2 D1 D2 120.041
D2 D1 D2 59.959
D2 D1 D1 40.268
D2 D1 Nd 137.210
D2 D2 D2 180.000
D2 D2 D1 90.000
D2 D2 Nd 90.000
D2 D2 D1 90.000
D2 D2 Nd 90.000
D2 D1 Nd 119.780

loop_
_geom_bond_atom_site_label_1
_geom_bond_atom_site_label_2
_geom_bond_distance
Nd D1 2.3290
Nd D1 2.3738
Nd D1 2.3738
Nd D1 2.3968
Nd D2 2.4639
Nd D2 2.4890
Nd D2 2.4890
Nd Ga 3.0584
Nd Ga 3.0584
Nd Ga 3.2363
Nd Ga 3.2363
Nd Ga 3.2896
Nd Ga 3.4502
Nd Ga 3.4605
Nd Nd 3.7226
Nd Nd 3.7226
Nd Nd 3.7256
Nd Nd 3.7256
Nd Nd 4.1103
Nd Nd 4.1103
Nd D2 4.1609
Nd Nd 4.1662
Nd Nd 4.1662
Nd D2 4.2415
Nd Nd 4.3535
Nd Nd 4.3535
Ga D2 2.0092
Ga D2 2.1216
Ga Ga 2.5893
Ga Ga 2.5893
Ga D1 3.0126
Ga Nd 3.0584
Ga Nd 3.0584
Ga D2 3.0743
Ga D2 3.0743
Ga D1 3.1229
Ga D1 3.1229
Ga D1 3.1459
Ga Nd 3.2363
Ga Nd 3.2363
Ga Nd 3.2896
Ga D2 3.3450
Ga D2 3.3450
Ga Nd 3.4502
Ga Nd 3.4605
Ga D1 3.8356
Ga Ga 4.1103
Ga Ga 4.1103
Ga Ga 4.1662
Ga Ga 4.1662
D1 Nd 2.3290
D1 Nd 2.3738
D1 Nd 2.3738
D1 Nd 2.3968
D1 D2 2.4981
D1 D1 2.8740
D1 D1 2.8740
D1 D1 2.9797
D1 D1 2.9797
D1 Ga 3.0126
D1 Ga 3.1229
D1 Ga 3.1229
D1 Ga 3.1459
D1 D2 3.8039
D1 D2 3.8039
D1 Ga 3.8356
D1 D2 3.9300
D1 D2 3.9300
D1 D1 4.1103
D1 D1 4.1103
D1 D2 4.1524
D1 D2 4.1611
D1 D2 4.1611
D1 D1 4.1662
D1 D1 4.1662
D1 D2 4.1882
D2 Ga 2.0092
D2 Ga 2.1216
D2 D2 2.3621
D2 D2 2.3621
D2 Nd 2.4639
D2 Nd 2.4890
D2 Nd 2.4890
D2 D1 2.4981
D2 Ga 3.0743
D2 Ga 3.0743
D2 Ga 3.3450
D2 Ga 3.3450
D2 D1 3.8039
D2 D1 3.8039
D2 D1 3.9300
D2 D1 3.9300
D2 D2 4.1103
D2 D2 4.1103
D2 D1 4.1524
D2 Nd 4.1609
D2 D1 4.1611
D2 D1 4.1611
D2 D2 4.1662
D2 D2 4.1662
D2 D1 4.1882
D2 Nd 4.2415
